data_4114786
loop_
_publ_author_name
'Gema Rodr\'iguez'
'Martin Albrecht'
'Jeroen Schoenmaker'
'Alan Ford'
'Martin Lutz'
'Anthony L. Spek'
'Gerard van Koten'

_publ_contact_author_address
; Bijvoet Center for Biomolecular Research
  Dep. Crystal and Structural Chemistry
  Utrecht University
  Padualaan 8
  3584 CH Utrecht
  The Netherlands
;
_publ_contact_author_email m.lutz@chem.uu.nl
_publ_contact_author_fax '[+31] 30 2533940'
_publ_contact_author_name 'Martin Lutz'
_publ_contact_author_phone '[+31] 30 2533902'
_publ_section_title
;
 Bifunctional Pincer-type Organometallics as Substrates for Organic
 Transformations and as Novel Building Blocks for Polymetallic Materials
;
_journal_name_full 'Journal of the American Chemical Society'
_journal_page_first 5127
_journal_page_last 5138
_journal_paper_doi 10.1021/ja0177657
_journal_volume 124
_journal_year 2002
_chemical_formula_moiety 'C12 H18 Br I N2 Pt'
_chemical_formula_sum 'C12 H18 Br I N2 Pt'
_chemical_formula_weight 592.18
_chemical_name_systematic
; 
 ? 
;
_space_group_IT_number 14
_symmetry_cell_setting monoclinic
_symmetry_space_group_name_Hall '-P 2ybc'
_symmetry_space_group_name_H-M 'P 1 21/c 1'
_atom_sites_solution_hydrogens geom
_atom_sites_solution_primary heavy
_atom_sites_solution_secondary difmap
_audit_creation_method SHELXL-97
_cell_angle_alpha 90.00
_cell_angle_beta 114.673(9)
_cell_angle_gamma 90.00
_cell_formula_units_Z 4
_cell_length_a 10.7151(13)
_cell_length_b 7.3901(5)
_cell_length_c 21.018(3)
_cell_measurement_temperature 150(2)
_cell_volume 1512.4(3)
_computing_cell_refinement SET4
_computing_data_collection 'locally modified CAD4 software'
_computing_data_reduction HELENA
_computing_structure_refinement 'SHELXL-97 (Sheldrick, 1997)'
_computing_structure_solution 'DIRDIF-97 (Beurskens et al., 1997)'
_diffrn_ambient_temperature 150(2)
_diffrn_measured_fraction_theta_full 1.000
_diffrn_measured_fraction_theta_max 1.000
_diffrn_measurement_device_type 'Enraf-Nonius CAD4T'
_diffrn_radiation_monochromator graphite
_diffrn_radiation_source 'rotating anode'
_diffrn_radiation_type MoK\a
_diffrn_radiation_wavelength 0.71073
_diffrn_reflns_av_R_equivalents 0.0710
_diffrn_reflns_av_sigmaI/netI 0.0776
_diffrn_reflns_limit_h_max 13
_diffrn_reflns_limit_h_min -13
_diffrn_reflns_limit_k_max 0
_diffrn_reflns_limit_k_min -9
_diffrn_reflns_limit_l_max 27
_diffrn_reflns_limit_l_min -27
_diffrn_reflns_number 7127
_diffrn_reflns_theta_full 27.45
_diffrn_reflns_theta_max 27.45
_diffrn_reflns_theta_min 2.09
_exptl_absorpt_coefficient_mu 13.943
_exptl_absorpt_correction_T_max 0.56
_exptl_absorpt_correction_T_min 0.10
_exptl_absorpt_correction_type refdelf
_exptl_crystal_density_diffrn 2.601
_exptl_crystal_F_000 1080
_exptl_crystal_size_max 0.50
_exptl_crystal_size_mid 0.30
_exptl_crystal_size_min 0.15
_refine_diff_density_max 2.580
_refine_diff_density_min -2.303
_refine_diff_density_rms 0.324
_refine_ls_extinction_method none
_refine_ls_goodness_of_fit_ref 1.062
_refine_ls_hydrogen_treatment mixed
_refine_ls_matrix_type full
_refine_ls_number_parameters 158
_refine_ls_number_reflns 3466
_refine_ls_number_restraints 0
_refine_ls_restrained_S_all 1.062
_refine_ls_R_factor_all 0.0547
_refine_ls_R_factor_gt 0.0432
_refine_ls_shift/su_max 0.002
_refine_ls_shift/su_mean 0.000
_refine_ls_structure_factor_coef Fsqd
_refine_ls_weighting_details 'calc w=1/[\s^2^(Fo^2^)+(0.0501P)^2^+0.0000P] where P=(Fo^2^+2Fc^2^)/3'
_refine_ls_weighting_scheme calc
_refine_ls_wR_factor_gt 0.0986
_refine_ls_wR_factor_ref 0.1034
_reflns_number_gt 2892
_reflns_number_total 3466
_reflns_threshold_expression >2sigma(I)
_cod_data_source_file ja0177657_s2_3.cif
_cod_data_source_block s2171a
_cod_original_sg_symbol_H-M 'P 21/c'
_cod_database_code 4114786

loop_
_symmetry_equiv_pos_as_xyz
'x, y, z'
'-x, y+1/2, -z+1/2'
'-x, -y, -z'
'x, -y-1/2, z-1/2'

loop_
_atom_site_label
_atom_site_type_symbol
_atom_site_fract_x
_atom_site_fract_y
_atom_site_fract_z
_atom_site_U_iso_or_equiv
_atom_site_adp_type
_atom_site_occupancy
_atom_site_symmetry_multiplicity
_atom_site_calc_flag
_atom_site_refinement_flags
Pt Pt 0.73682(3) 0.55661(4) 0.158682(17) 0.01570(11) Uani 1 1 d .
I I 0.76710(6) 0.02576(7) -0.09656(3) 0.02364(15) Uani 1 1 d .
Br Br 0.73107(9) 0.75105(11) 0.25682(5) 0.0267(2) Uani 1 1 d .
N1 N 0.9041(7) 0.6798(9) 0.1496(4) 0.0182(14) Uani 1 1 d .
N2 N 0.5682(7) 0.3924(9) 0.1430(4) 0.0206(14) Uani 1 1 d .
C1 C 0.7460(8) 0.4053(10) 0.0861(4) 0.0173(15) Uani 1 1 d .
C2 C 0.8600(8) 0.4152(10) 0.0715(4) 0.0164(15) Uani 1 1 d .
C3 C 0.8693(9) 0.3047(11) 0.0202(5) 0.0209(17) Uani 1 1 d .
H3 H 0.9480 0.3072 0.0102 0.025 Uiso 1 1 calc R
C4 C 0.7574(8) 0.1882(10) -0.0168(4) 0.0165(15) Uani 1 1 d .
C5 C 0.6404(8) 0.1825(10) -0.0030(5) 0.0206(17) Uani 1 1 d .
H5 H 0.5665 0.1037 -0.0289 0.025 Uiso 1 1 calc R
C6 C 0.6331(8) 0.2928(11) 0.0488(5) 0.0193(16) Uani 1 1 d .
C7 C 0.9696(8) 0.5415(11) 0.1193(5) 0.0209(17) Uani 1 1 d .
H7A H 1.0145 0.6040 0.0928 0.025 Uiso 1 1 calc R
H7B H 1.0404 0.4718 0.1577 0.025 Uiso 1 1 calc R
C8 C 0.8482(9) 0.8320(11) 0.0985(5) 0.0264(19) Uani 1 1 d .
H8A H 0.7973 0.9155 0.1151 0.040 Uiso 1 1 calc R
H8B H 0.7866 0.7835 0.0527 0.040 Uiso 1 1 calc R
H8C H 0.9242 0.8967 0.0942 0.040 Uiso 1 1 calc R
C9 C 1.0136(8) 0.7526(12) 0.2141(5) 0.0254(19) Uani 1 1 d .
H9A H 1.0895 0.7968 0.2039 0.038 Uiso 1 1 calc R
H9B H 1.0471 0.6568 0.2495 0.038 Uiso 1 1 calc R
H9C H 0.9770 0.8525 0.2319 0.038 Uiso 1 1 calc R
C10 C 0.5179(8) 0.3184(10) 0.0683(5) 0.0191(16) Uani 1 1 d .
H10A H 0.4706 0.2014 0.0650 0.023 Uiso 1 1 calc R
H10B H 0.4510 0.4040 0.0352 0.023 Uiso 1 1 calc R
C11 C 0.6129(8) 0.2370(11) 0.1914(5) 0.0218(17) Uani 1 1 d .
H11A H 0.6562 0.2810 0.2397 0.033 Uiso 1 1 calc R
H11B H 0.6790 0.1645 0.1813 0.033 Uiso 1 1 calc R
H11C H 0.5330 0.1623 0.1852 0.033 Uiso 1 1 calc R
C12 C 0.4521(9) 0.4831(13) 0.1516(6) 0.027(2) Uani 1 1 d .
H12A H 0.3713 0.4041 0.1337 0.041 Uiso 1 1 calc R
H12B H 0.4305 0.5972 0.1255 0.041 Uiso 1 1 calc R
H12C H 0.4781 0.5079 0.2013 0.041 Uiso 1 1 calc R

loop_
_atom_site_aniso_label
_atom_site_aniso_U_11
_atom_site_aniso_U_22
_atom_site_aniso_U_33
_atom_site_aniso_U_23
_atom_site_aniso_U_13
_atom_site_aniso_U_12
Pt 0.01480(16) 0.01623(16) 0.01669(17) 0.00058(12) 0.00717(12) -0.00141(10)
I 0.0267(3) 0.0249(3) 0.0242(3) -0.0052(2) 0.0155(2) -0.0053(2)
Br 0.0315(5) 0.0263(4) 0.0281(5) -0.0083(4) 0.0183(4) -0.0067(3)
N1 0.013(3) 0.020(3) 0.020(4) 0.000(3) 0.005(3) 0.000(2)
N2 0.017(3) 0.026(3) 0.016(3) 0.000(3) 0.003(3) -0.004(3)
C1 0.017(4) 0.017(3) 0.019(4) 0.004(3) 0.008(3) 0.001(3)
C2 0.014(3) 0.018(3) 0.017(4) 0.003(3) 0.005(3) 0.004(3)
C3 0.025(4) 0.024(4) 0.022(4) 0.003(3) 0.017(4) 0.003(3)
C4 0.022(4) 0.016(3) 0.015(4) -0.003(3) 0.011(3) -0.001(3)
C5 0.018(4) 0.018(3) 0.024(5) 0.002(3) 0.006(3) -0.008(3)
C6 0.016(4) 0.021(3) 0.020(4) 0.001(3) 0.007(3) -0.002(3)
C7 0.010(3) 0.029(4) 0.022(4) 0.000(4) 0.004(3) -0.002(3)
C8 0.030(5) 0.025(4) 0.024(5) 0.009(4) 0.010(4) -0.002(3)
C9 0.019(4) 0.029(4) 0.023(5) -0.006(4) 0.004(3) -0.009(3)
C10 0.020(4) 0.016(3) 0.021(4) -0.001(3) 0.008(3) -0.002(3)
C11 0.015(4) 0.027(4) 0.020(4) 0.001(3) 0.004(3) -0.005(3)
C12 0.021(4) 0.033(4) 0.037(5) -0.004(4) 0.022(4) -0.002(3)

loop_
_atom_type_symbol
_atom_type_description
_atom_type_scat_dispersion_real
_atom_type_scat_dispersion_imag
_atom_type_scat_source
C C 0.0033 0.0016 'International Tables Vol C Tables 4.2.6.8 and 6.1.1.4'
H H 0.0000 0.0000 'International Tables Vol C Tables 4.2.6.8 and 6.1.1.4'
Br Br -0.2901 2.4595 'International Tables Vol C Tables 4.2.6.8 and 6.1.1.4'
I I -0.4742 1.8119 'International Tables Vol C Tables 4.2.6.8 and 6.1.1.4'
N N 0.0061 0.0033 'International Tables Vol C Tables 4.2.6.8 and 6.1.1.4'
Pt Pt -1.7033 8.3905 'International Tables Vol C Tables 4.2.6.8 and 6.1.1.4'

loop_
_geom_angle_atom_site_label_1
_geom_angle_atom_site_label_2
_geom_angle_atom_site_label_3
_geom_angle
C1 Pt N2 82.2(3)
C1 Pt N1 81.4(3)
N2 Pt N1 163.5(3)
C1 Pt Br 178.3(2)
N2 Pt Br 98.3(2)
N1 Pt Br 98.09(19)
C9 N1 C8 108.2(6)
C9 N1 C7 107.5(6)
C8 N1 C7 108.8(7)
C9 N1 Pt 117.2(6)
C8 N1 Pt 106.9(5)
C7 N1 Pt 108.0(5)
C11 N2 C12 108.3(7)
C11 N2 C10 107.6(6)
C12 N2 C10 109.3(7)
C11 N2 Pt 109.5(5)
C12 N2 Pt 115.6(5)
C10 N2 Pt 106.3(5)
C2 C1 C6 122.9(8)
C2 C1 Pt 119.2(6)
C6 C1 Pt 117.9(6)
C1 C2 C3 119.9(7)
C1 C2 C7 113.6(7)
C3 C2 C7 126.3(7)
C2 C3 C4 117.7(8)
C5 C4 C3 122.1(7)
C5 C4 I 119.7(6)
C3 C4 I 118.3(6)
C6 C5 C4 119.5(7)
C5 C6 C1 117.9(8)
C5 C6 C10 128.6(7)
C1 C6 C10 113.4(7)
C2 C7 N1 109.1(6)
C6 C10 N2 110.8(6)

loop_
_geom_bond_atom_site_label_1
_geom_bond_atom_site_label_2
_geom_bond_distance
Pt C1 1.927(8)
Pt N2 2.085(7)
Pt N1 2.090(7)
Pt Br 2.5355(10)
I C4 2.099(8)
N1 C9 1.476(10)
N1 C8 1.497(10)
N1 C7 1.521(11)
N2 C11 1.474(11)
N2 C12 1.489(11)
N2 C10 1.533(11)
C1 C2 1.379(11)
C1 C6 1.406(11)
C2 C3 1.391(12)
C2 C7 1.508(11)
C3 C4 1.415(11)
C4 C5 1.401(11)
C5 C6 1.389(12)
C6 C10 1.467(11)
